data_4032412
loop_
_publ_author_name
'Cao, Jing'
'Dong, Shuding'
'Jiang, Delu'
'Zhu, Peiyu'
'Zhang, Han'
'Li, Rui'
'Li, Zhanyi'
'Wang, Xuanyu'
'Tang, Weifang'
'Du, Ding'

_publ_section_title
;
 \b-Functionalization of Indolin-2-one-Derived Aliphatic Acids for the
 Divergent Synthesis of Spirooxindole \g-Butyrolactones.
;
_journal_name_full 'The Journal of organic chemistry'
_journal_paper_doi 10.1021/acs.joc.7b00153
_journal_year 2017
_chemical_formula_sum 'C32 H24 N2 O4'
_chemical_formula_weight 500.53
_chemical_name_systematic
; 
 ? 
;
_space_group_IT_number 14
_symmetry_cell_setting monoclinic
_symmetry_space_group_name_Hall '-P 2yn'
_symmetry_space_group_name_H-M 'P 1 21/n 1'
_atom_sites_solution_hydrogens geom
_atom_sites_solution_primary direct
_atom_sites_solution_secondary difmap
_audit_creation_method SHELXL-97
_cell_angle_alpha 90.00
_cell_angle_beta 104.905(4)
_cell_angle_gamma 90.00
_cell_formula_units_Z 4
_cell_length_a 10.3094(16)
_cell_length_b 14.455(2)
_cell_length_c 17.511(3)
_cell_measurement_reflns_used 5512
_cell_measurement_temperature 296(2)
_cell_measurement_theta_max 26.64
_cell_measurement_theta_min 2.41
_cell_volume 2521.7(7)
_computing_structure_refinement 'SHELXL-97 (Sheldrick, 1997)'
_computing_structure_solution 'SHELXS-97 (Sheldrick, 1990)'
_diffrn_ambient_temperature 296(2)
_diffrn_measured_fraction_theta_full 0.998
_diffrn_measured_fraction_theta_max 0.998
_diffrn_measurement_device_type 'CCD area detector'
_diffrn_measurement_method 'phi and omega scans'
_diffrn_radiation_monochromator graphite
_diffrn_radiation_source 'fine-focus sealed tube'
_diffrn_radiation_type MoK\a
_diffrn_radiation_wavelength 0.71073
_diffrn_reflns_av_R_equivalents 0.0428
_diffrn_reflns_av_sigmaI/netI 0.0469
_diffrn_reflns_limit_h_max 9
_diffrn_reflns_limit_h_min -13
_diffrn_reflns_limit_k_max 19
_diffrn_reflns_limit_k_min -18
_diffrn_reflns_limit_l_max 23
_diffrn_reflns_limit_l_min -23
_diffrn_reflns_number 22398
_diffrn_reflns_theta_full 28.19
_diffrn_reflns_theta_max 28.19
_diffrn_reflns_theta_min 1.85
_exptl_absorpt_coefficient_mu 0.088
_exptl_absorpt_correction_T_max 0.889
_exptl_absorpt_correction_T_min 0.835
_exptl_absorpt_correction_type multi-scan
_exptl_crystal_colour colorless
_exptl_crystal_density_diffrn 1.318
_exptl_crystal_density_method 'not measured'
_exptl_crystal_description sheet
_exptl_crystal_F_000 1048
_refine_diff_density_max 0.164
_refine_diff_density_min -0.219
_refine_diff_density_rms 0.048
_refine_ls_extinction_method none
_refine_ls_goodness_of_fit_ref 0.941
_refine_ls_hydrogen_treatment mixed
_refine_ls_matrix_type full
_refine_ls_number_parameters 439
_refine_ls_number_reflns 6189
_refine_ls_number_restraints 0
_refine_ls_restrained_S_all 0.941
_refine_ls_R_factor_all 0.1070
_refine_ls_R_factor_gt 0.0511
_refine_ls_shift/su_max 0.028
_refine_ls_shift/su_mean 0.003
_refine_ls_structure_factor_coef Fsqd
_refine_ls_weighting_details 'calc w=1/[\s^2^(Fo^2^)+(0.1000P)^2^+0.0000P] where P=(Fo^2^+2Fc^2^)/3'
_refine_ls_weighting_scheme calc
_refine_ls_wR_factor_gt 0.1296
_refine_ls_wR_factor_ref 0.1649
_reflns_number_gt 3515
_reflns_number_total 6189
_reflns_threshold_expression >2sigma(I)
_cod_data_source_file jo7b00153_si_002.cif
_cod_data_source_block d:\duding~2\a
_cod_depositor_comments
;
The following automatic conversions were performed:

'_exptl_absorpt_correction_type' value 'Multi-scan' changed to
'multi-scan' according to
/home/data/users/saulius/crontab/automatic-downloads/rss-feeds/ACS/lib/dictionaries/cif_core.dic
dictionary named 'cif_core.dic' version 2.4.2 from 2011-04-26.

Automatic conversion script
Id: cif_fix_values 4973 2017-02-22 13:04:09Z antanas 
;
_cod_original_cell_volume 2521.8(7)
_cod_original_sg_symbol_H-M P2(1)/n
_cod_database_code 4032412

loop_
_symmetry_equiv_pos_as_xyz
'x, y, z'
'-x+1/2, y+1/2, -z+1/2'
'-x, -y, -z'
'x-1/2, -y-1/2, z-1/2'

loop_
_atom_site_label
_atom_site_type_symbol
_atom_site_fract_x
_atom_site_fract_y
_atom_site_fract_z
_atom_site_U_iso_or_equiv
_atom_site_adp_type
_atom_site_occupancy
_atom_site_symmetry_multiplicity
_atom_site_calc_flag
O2 O 0.78840(12) 0.59222(9) 0.01583(7) 0.0476(3) Uani 1 1 d
N2 N 0.63599(14) 0.46305(10) 0.12957(9) 0.0461(4) Uani 1 1 d
O4 O 0.77373(16) 0.63133(10) 0.25690(9) 0.0652(4) Uani 1 1 d
C7 C 0.88186(17) 0.63552(11) 0.14721(10) 0.0400(4) Uani 1 1 d
C25 C 0.97119(18) 0.41897(13) 0.11132(11) 0.0454(4) Uani 1 1 d
N1 N 1.00243(18) 0.61678(11) 0.27914(9) 0.0517(4) Uani 1 1 d
C8 C 0.8751(2) 0.62820(12) 0.23367(11) 0.0464(5) Uani 1 1 d
C3 C 1.03093(17) 0.62914(11) 0.15432(10) 0.0403(4) Uani 1 1 d
C21 C 0.75192(17) 0.40933(12) 0.13458(10) 0.0404(4) Uani 1 1 d
C20 C 0.85028(16) 0.46040(11) 0.11124(9) 0.0368(4) Uani 1 1 d
O3 O 0.56497(13) 0.60803(10) 0.08222(10) 0.0680(4) Uani 1 1 d
C11 C 0.79890(16) 0.55769(12) 0.09508(9) 0.0383(4) Uani 1 1 d
C2 C 1.09677(19) 0.61807(12) 0.23358(11) 0.0463(4) Uani 1 1 d
C4 C 1.1040(2) 0.63629(13) 0.09868(13) 0.0513(5) Uani 1 1 d
C10 C 0.78463(19) 0.68711(14) 0.01752(12) 0.0531(5) Uani 1 1 d
C22 C 0.7713(2) 0.31850(13) 0.15871(12) 0.0508(5) Uani 1 1 d
C9 C 0.8182(2) 0.72088(14) 0.10136(12) 0.0517(5) Uani 1 1 d
C24 C 0.9911(2) 0.32647(15) 0.13476(13) 0.0561(5) Uani 1 1 d
O1 O 0.76081(16) 0.73070(11) -0.04256(10) 0.0775(5) Uani 1 1 d
C27 C 0.48876(18) 0.41719(13) 0.21763(12) 0.0496(5) Uani 1 1 d
C26 C 0.50647(19) 0.42602(17) 0.13465(13) 0.0541(5) Uani 1 1 d
C1 C 1.2353(2) 0.61310(15) 0.25913(16) 0.0639(6) Uani 1 1 d
C14 C 1.0637(2) 0.50818(14) 0.39324(11) 0.0531(5) Uani 1 1 d
C23 C 0.8929(2) 0.27810(15) 0.15831(12) 0.0568(5) Uani 1 1 d
C12 C 0.65144(17) 0.54913(13) 0.10251(11) 0.0472(4) Uani 1 1 d
C5 C 1.2434(2) 0.63085(15) 0.12367(17) 0.0627(6) Uani 1 1 d
C6 C 1.3070(2) 0.61947(15) 0.20220(18) 0.0690(7) Uani 1 1 d
C28 C 0.3802(2) 0.36604(15) 0.22843(17) 0.0625(6) Uani 1 1 d
C30 C 0.4273(3) 0.41061(18) 0.36310(17) 0.0727(7) Uani 1 1 d
C32 C 0.5684(2) 0.46321(16) 0.28207(14) 0.0607(6) Uani 1 1 d
C31 C 0.5371(3) 0.45990(18) 0.35442(16) 0.0717(6) Uani 1 1 d
C19 C 1.0038(3) 0.43256(15) 0.34973(13) 0.0619(6) Uani 1 1 d
C29 C 0.3502(3) 0.36318(18) 0.30037(18) 0.0738(7) Uani 1 1 d
C15 C 1.1475(3) 0.49330(19) 0.46742(13) 0.0704(6) Uani 1 1 d
C13 C 1.0356(4) 0.60675(16) 0.36487(12) 0.0681(7) Uani 1 1 d
C18 C 1.0260(3) 0.34441(17) 0.38064(15) 0.0730(7) Uani 1 1 d
C17 C 1.1073(3) 0.3303(2) 0.45433(16) 0.0790(8) Uani 1 1 d
C16 C 1.1687(3) 0.4047(2) 0.49781(16) 0.0801(7) Uani 1 1 d
H7 H 1.042(2) 0.4521(14) 0.0953(11) 0.057(6) Uiso 1 1 d
H8 H 0.946(2) 0.4453(17) 0.2974(15) 0.082(7) Uiso 1 1 d
H9 H 0.703(2) 0.2850(14) 0.1769(11) 0.055(5) Uiso 1 1 d
H10 H 1.295(3) 0.6356(15) 0.0865(14) 0.072(7) Uiso 1 1 d
H11 H 1.280(3) 0.6035(17) 0.3136(16) 0.085(8) Uiso 1 1 d
H12 H 1.120(3) 0.271(2) 0.4780(17) 0.105(9) Uiso 1 1 d
H16 H 0.321(2) 0.3375(16) 0.1820(13) 0.069(7) Uiso 1 1 d
H17 H 1.060(2) 0.6465(15) 0.0445(14) 0.067(7) Uiso 1 1 d
H19 H 0.646(3) 0.4987(16) 0.2752(13) 0.077(7) Uiso 1 1 d
H20 H 0.906(2) 0.2163(16) 0.1744(12) 0.062(6) Uiso 1 1 d
H5 H 0.878(2) 0.7743(15) 0.1083(11) 0.060(6) Uiso 1 1 d
H6 H 0.736(2) 0.7402(13) 0.1150(10) 0.048(5) Uiso 1 1 d
H1 H 0.494(2) 0.3655(17) 0.1078(14) 0.076(7) Uiso 1 1 d
H2 H 1.075(2) 0.2988(17) 0.1346(12) 0.073(7) Uiso 1 1 d
H3 H 0.434(2) 0.4717(15) 0.1028(12) 0.060(6) Uiso 1 1 d
H14 H 0.982(2) 0.2926(18) 0.3493(13) 0.078(7) Uiso 1 1 d
H15 H 0.271(3) 0.3296(19) 0.3065(15) 0.099(8) Uiso 1 1 d
H4 H 1.405(3) 0.6197(17) 0.2208(15) 0.090(8) Uiso 1 1 d
H13 H 0.410(3) 0.4058(17) 0.4131(16) 0.082(8) Uiso 1 1 d
H18 H 0.595(3) 0.4951(19) 0.3963(16) 0.093(9) Uiso 1 1 d
H21 H 1.230(3) 0.3937(19) 0.5501(17) 0.100(9) Uiso 1 1 d
H22 H 1.187(2) 0.5481(18) 0.4981(14) 0.083(7) Uiso 1 1 d
H23 H 1.112(3) 0.6470(19) 0.3850(16) 0.095(9) Uiso 1 1 d
H24 H 0.958(3) 0.6297(17) 0.3814(15) 0.084(9) Uiso 1 1 d

loop_
_atom_site_aniso_label
_atom_site_aniso_U_11
_atom_site_aniso_U_22
_atom_site_aniso_U_33
_atom_site_aniso_U_23
_atom_site_aniso_U_13
_atom_site_aniso_U_12
O2 0.0451(7) 0.0493(8) 0.0459(7) 0.0058(5) 0.0072(6) -0.0015(6)
N2 0.0330(8) 0.0438(9) 0.0637(10) 0.0008(7) 0.0164(7) -0.0048(6)
O4 0.0716(10) 0.0600(10) 0.0779(10) -0.0212(7) 0.0446(8) -0.0107(7)
C7 0.0392(9) 0.0346(9) 0.0473(10) -0.0033(7) 0.0133(8) -0.0018(7)
C25 0.0392(10) 0.0442(11) 0.0547(11) -0.0049(8) 0.0155(9) 0.0004(8)
N1 0.0656(11) 0.0451(9) 0.0432(8) -0.0027(6) 0.0119(8) -0.0071(7)
C8 0.0572(12) 0.0324(10) 0.0537(11) -0.0104(7) 0.0214(10) -0.0067(8)
C3 0.0372(9) 0.0330(9) 0.0494(10) -0.0012(7) 0.0086(8) -0.0057(7)
C21 0.0372(9) 0.0387(10) 0.0449(9) -0.0055(7) 0.0096(8) -0.0036(7)
C20 0.0345(9) 0.0363(9) 0.0390(8) -0.0042(7) 0.0082(7) -0.0020(7)
O3 0.0392(7) 0.0567(9) 0.1081(12) 0.0117(8) 0.0189(8) 0.0107(6)
C11 0.0330(8) 0.0400(9) 0.0421(9) 0.0018(7) 0.0099(7) -0.0004(7)
C2 0.0495(11) 0.0322(9) 0.0533(11) 0.0007(7) 0.0061(9) -0.0030(7)
C4 0.0459(11) 0.0519(12) 0.0594(13) 0.0012(9) 0.0194(10) -0.0061(8)
C10 0.0394(10) 0.0512(12) 0.0660(13) 0.0173(9) 0.0083(9) 0.0034(8)
C22 0.0513(12) 0.0390(10) 0.0618(12) 0.0030(8) 0.0140(10) -0.0060(9)
C9 0.0447(11) 0.0372(11) 0.0733(13) 0.0060(9) 0.0154(10) 0.0025(9)
C24 0.0487(12) 0.0470(12) 0.0723(13) -0.0054(9) 0.0149(10) 0.0090(9)
O1 0.0779(11) 0.0710(11) 0.0764(10) 0.0332(8) 0.0070(9) 0.0085(8)
C27 0.0360(9) 0.0432(11) 0.0720(13) 0.0049(9) 0.0180(9) 0.0020(8)
C26 0.0349(10) 0.0593(13) 0.0693(13) -0.0017(11) 0.0156(10) -0.0110(9)
C1 0.0503(13) 0.0506(13) 0.0776(15) 0.0081(10) -0.0075(12) 0.0005(9)
C14 0.0667(13) 0.0513(12) 0.0432(10) -0.0024(8) 0.0175(10) -0.0074(9)
C23 0.0612(13) 0.0362(11) 0.0694(13) 0.0019(9) 0.0102(11) 0.0023(9)
C12 0.0353(9) 0.0454(11) 0.0605(11) -0.0004(8) 0.0118(8) 0.0003(8)
C5 0.0471(12) 0.0531(13) 0.0945(18) -0.0002(11) 0.0304(13) -0.0038(9)
C6 0.0392(12) 0.0519(14) 0.111(2) 0.0018(12) 0.0102(14) 0.0011(9)
C28 0.0476(12) 0.0561(13) 0.0884(17) 0.0007(11) 0.0261(12) -0.0085(10)
C30 0.0752(17) 0.0695(17) 0.0834(17) 0.0215(13) 0.0386(15) 0.0190(13)
C32 0.0472(12) 0.0630(14) 0.0716(15) 0.0079(11) 0.0144(11) -0.0040(10)
C31 0.0700(16) 0.0747(17) 0.0680(15) 0.0080(12) 0.0137(13) 0.0045(13)
C19 0.0804(16) 0.0536(13) 0.0514(12) -0.0028(9) 0.0162(12) -0.0069(11)
C29 0.0634(15) 0.0668(16) 0.103(2) 0.0104(14) 0.0435(15) -0.0027(12)
C15 0.0805(17) 0.0753(17) 0.0507(13) -0.0010(11) 0.0082(12) -0.0080(13)
C13 0.106(2) 0.0520(13) 0.0430(11) -0.0074(9) 0.0126(13) -0.0141(14)
C18 0.101(2) 0.0537(15) 0.0700(16) -0.0039(11) 0.0330(15) -0.0081(13)
C17 0.105(2) 0.0658(17) 0.0761(17) 0.0172(14) 0.0412(16) 0.0165(15)
C16 0.0894(19) 0.087(2) 0.0609(15) 0.0170(14) 0.0128(14) 0.0108(15)

loop_
_atom_type_symbol
_atom_type_description
_atom_type_scat_dispersion_real
_atom_type_scat_dispersion_imag
_atom_type_scat_source
C C 0.0033 0.0016 'International Tables Vol C Tables 4.2.6.8 and 6.1.1.4'
H H 0.0000 0.0000 'International Tables Vol C Tables 4.2.6.8 and 6.1.1.4'
N N 0.0061 0.0033 'International Tables Vol C Tables 4.2.6.8 and 6.1.1.4'
O O 0.0106 0.0060 'International Tables Vol C Tables 4.2.6.8 and 6.1.1.4'

loop_
_geom_angle_atom_site_label_1
_geom_angle_atom_site_label_2
_geom_angle_atom_site_label_3
_geom_angle
C10 O2 C11 108.56(13)
C12 N2 C21 110.71(14)
C12 N2 C26 123.27(16)
C21 N2 C26 124.58(16)
C3 C7 C9 112.53(15)
C3 C7 C8 102.57(14)
C9 C7 C8 116.86(15)
C3 C7 C11 113.39(13)
C9 C7 C11 100.29(14)
C8 C7 C11 111.71(13)
C20 C25 C24 118.61(18)
C8 N1 C2 111.75(15)
C8 N1 C13 123.4(2)
C2 N1 C13 124.8(2)
O4 C8 N1 126.32(18)
O4 C8 C7 126.01(18)
N1 C8 C7 107.66(16)
C4 C3 C2 119.94(18)
C4 C3 C7 131.67(17)
C2 C3 C7 108.32(15)
C22 C21 C20 122.29(16)
C22 C21 N2 126.72(16)
C20 C21 N2 110.99(15)
C25 C20 C21 119.51(16)
C25 C20 C11 132.77(16)
C21 C20 C11 107.58(14)
O2 C11 C20 115.93(14)
O2 C11 C7 101.91(13)
C20 C11 C7 116.82(13)
O2 C11 C12 105.75(12)
C20 C11 C12 102.32(13)
C7 C11 C12 114.03(14)
C1 C2 C3 121.8(2)
C1 C2 N1 128.45(19)
C3 C2 N1 109.67(16)
C3 C4 C5 118.7(2)
O1 C10 O2 120.5(2)
O1 C10 C9 129.2(2)
O2 C10 C9 110.20(15)
C21 C22 C23 117.39(18)
C10 C9 C7 102.22(16)
C23 C24 C25 120.61(19)
C32 C27 C28 118.2(2)
C32 C27 C26 123.29(18)
C28 C27 C26 118.26(19)
N2 C26 C27 115.22(16)
C2 C1 C6 117.4(2)
C15 C14 C19 118.6(2)
C15 C14 C13 118.48(19)
C19 C14 C13 122.87(19)
C24 C23 C22 121.6(2)
O3 C12 N2 126.93(17)
O3 C12 C11 125.09(16)
N2 C12 C11 107.81(14)
C6 C5 C4 120.6(2)
C5 C6 C1 121.5(2)
C29 C28 C27 121.2(3)
C29 C30 C31 119.8(3)
C27 C32 C31 120.0(2)
C30 C31 C32 120.6(3)
C18 C19 C14 120.5(2)
C30 C29 C28 120.1(2)
C14 C15 C16 120.4(2)
N1 C13 C14 113.97(17)
C17 C18 C19 120.6(2)
C18 C17 C16 119.5(3)
C17 C16 C15 120.4(3)

loop_
_geom_bond_atom_site_label_1
_geom_bond_atom_site_label_2
_geom_bond_distance
O2 C10 1.373(2)
O2 C11 1.452(2)
N2 C12 1.355(2)
N2 C21 1.409(2)
N2 C26 1.462(2)
O4 C8 1.216(2)
C7 C3 1.512(2)
C7 C9 1.525(3)
C7 C8 1.537(3)
C7 C11 1.559(2)
C25 C20 1.383(2)
C25 C24 1.398(3)
N1 C8 1.359(3)
N1 C2 1.408(3)
N1 C13 1.459(3)
C3 C4 1.380(3)
C3 C2 1.389(3)
C21 C22 1.378(3)
C21 C20 1.398(2)
C20 C11 1.504(2)
O3 C12 1.218(2)
C11 C12 1.564(2)
C2 C1 1.384(3)
C4 C5 1.393(3)
C10 O1 1.196(2)
C10 C9 1.501(3)
C22 C23 1.385(3)
C24 C23 1.378(3)
C27 C32 1.383(3)
C27 C28 1.394(3)
C27 C26 1.516(3)
C1 C6 1.388(4)
C14 C15 1.379(3)
C14 C19 1.384(3)
C14 C13 1.512(3)
C5 C6 1.373(4)
C28 C29 1.373(4)
C30 C29 1.364(4)
C30 C31 1.378(4)
C32 C31 1.387(3)
C19 C18 1.380(3)
C15 C16 1.383(4)
C18 C17 1.361(4)
C17 C16 1.374(4)
